data_9005950
loop_
_publ_author_name
'Kunz, M.'
'Armbruster, T.'
'Lager, G. A.'
'Schultz, A. J.'
'Goyette, R. J.'
'Lottermoser, W.'
'Amthauer, G.'

_publ_section_title
;
 Fe, Ti ordering and octahedral distortions in acentric neptunite:
 temperature dependent X-ray and neutron structure refinements
 and Mossbauer Spectroscopy
 Sample: T = 293 K
;
_journal_name_full 'Physics and Chemistry of Minerals'
_journal_page_first 199
_journal_page_last 213
_journal_volume 18
_journal_year 1991
_chemical_compound_source 'San Benito, California, USA'
_chemical_formula_sum 'Fe2 K Li Na2 O24 Si8 Ti2'
_chemical_name_mineral Neptunite
_space_group_IT_number 9
_symmetry_space_group_name_Hall 'C -2yc'
_symmetry_space_group_name_H-M 'C 1 c 1'
_cell_angle_alpha 90
_cell_angle_beta 115.56
_cell_angle_gamma 90
_cell_length_a 16.427
_cell_length_b 12.478
_cell_length_c 9.975
_cell_formula_units_Z 4
_cell_volume 1844.536
_database_code_amcsd 0007532
_diffrn_ambient_temperature 293
_exptl_crystal_density_diffrn 3.270
_cod_original_formula_sum 'Na2 K Li Ti2 Fe2 Si8 O24'
_cod_database_code 9005950

loop_
_space_group_symop_operation_xyz
x,y,z
1/2+x,1/2+y,z
x,-y,1/2+z
1/2+x,1/2-y,1/2+z

loop_
_atom_site_aniso_label
_atom_site_aniso_U_11
_atom_site_aniso_U_22
_atom_site_aniso_U_33
_atom_site_aniso_U_12
_atom_site_aniso_U_13
_atom_site_aniso_U_23
Na1 0.01600 0.02320 0.01900 -0.00740 0.01010 -0.00700
Na2 0.01400 0.02140 0.01560 -0.00430 0.00710 -0.00510
K1 0.01110 0.03660 0.01710 0.00050 0.00510 0.00100
Li1 0.01200 0.01700 0.01300 -0.00900 0.00900 -0.00800
Ti1 0.00570 0.00630 0.00590 0.00030 0.00260 -0.00010
Fe1 0.00700 0.01000 0.00810 0.00310 0.00340 0.00120
Ti2 0.00640 0.00770 0.00560 -0.00080 0.00340 -0.00050
Fe2 0.00720 0.00950 0.00830 -0.00010 0.00380 -0.00120
Si1 0.00470 0.00630 0.00480 -0.00070 0.00180 -0.00060
Sia 0.00590 0.00590 0.00580 0.00030 0.00320 0.00050
Si2 0.00550 0.00630 0.00710 -0.00040 0.00360 -0.00060
Si2a 0.00470 0.00540 0.00480 -0.00040 0.00160 -0.00040
Si3 0.00610 0.00670 0.00540 0.00020 0.00310 0.00090
Si3a 0.00510 0.00640 0.00550 0.00000 0.00210 0.00020
Si4 0.00530 0.00660 0.00560 -0.00010 0.00290 0.00060
Si4a 0.00700 0.00490 0.00570 0.00080 0.00350 0.00000
O1 0.00750 0.00740 0.00920 0.00000 0.00430 -0.00060
O1a 0.00750 0.00740 0.00920 0.00000 0.00420 -0.00060
O2 0.00720 0.00700 0.00900 0.00140 0.00430 0.00070
O2a 0.00720 0.00700 0.00900 0.00140 0.00430 0.00070
O3 0.01300 0.01050 0.00780 -0.00220 0.00640 -0.00080
O3a 0.01300 0.01050 0.00780 -0.00080 0.00640 -0.00080
O4 0.01000 0.01000 0.00900 -0.00120 0.00470 -0.00290
O4a 0.01300 0.01000 0.01100 0.00090 0.00700 -0.00210
O5 0.00790 0.00840 0.00900 0.00180 0.00450 0.00090
O5a 0.00790 0.00840 0.00900 0.00180 0.00450 0.00090
O6 0.00750 0.00830 0.01090 -0.00010 0.00280 -0.00020
O6a 0.00750 0.00830 0.01080 -0.00010 0.00280 -0.00020
O7 0.00770 0.00740 0.00890 0.00120 0.00420 -0.00060
O7a 0.00770 0.00740 0.00890 0.00120 0.00420 -0.00060
O8 0.01000 0.00880 0.01090 0.00100 0.00730 0.00230
O8a 0.01000 0.00880 0.01090 0.00100 0.00730 0.00230
O9 0.00990 0.01290 0.00570 0.00010 0.00290 -0.00220
O9a 0.00990 0.01290 0.00570 0.00010 0.00290 -0.00220
O10 0.00820 0.00990 0.00790 -0.00050 0.00130 0.00130
O10a 0.00820 0.00990 0.00790 -0.00050 0.00130 0.00130
O11 0.00600 0.00830 0.01100 -0.00080 0.00240 -0.00130
O11a 0.00600 0.00830 0.01100 -0.00080 0.00240 -0.00130
O12 0.01160 0.00670 0.01070 -0.00040 0.00750 0.00100
O12a 0.01160 0.00670 0.01070 -0.00040 0.00750 0.00100

loop_
_atom_site_label
_atom_site_fract_x
_atom_site_fract_y
_atom_site_fract_z
Na1 0.26690 0.19650 0.31400
Na2 -0.26130 -0.19920 -0.30090
K1 0.00000 0.42058 0.25000
Li1 0.50200 0.43530 0.25600
Ti1 0.34250 0.32500 0.10340
Fe1 -0.33760 -0.31636 -0.09610
Ti2 0.08820 0.05243 0.11440
Fe2 -0.08770 -0.06111 -0.11180
Si1 0.14690 0.40781 0.06160
Sia -0.14360 -0.40499 -0.05880
Si2 0.52480 0.22580 0.08530
Si2a -0.52140 -0.22887 -0.08520
Si3 0.77060 0.47290 0.10960
Si3a -0.76980 -0.47541 -0.10870
Si4 0.89540 0.15005 0.07970
Si4a -0.89420 -0.14857 -0.08360
O1 0.95750 0.05060 0.07170
O1a -0.94940 -0.04450 -0.07170
O2 0.45530 0.32410 0.07190
O2a -0.45630 -0.32960 -0.06680
O3 0.10840 0.16770 0.25830
O3a -0.10990 -0.16950 -0.26710
O4 0.37080 0.43030 0.22400
O4a -0.37530 -0.44930 -0.25800
O5 0.20580 0.07400 0.09610
O5a -0.20900 -0.07920 -0.09010
O6 0.71330 0.36420 0.03860
O6a -0.70920 -0.36760 -0.04940
O7 0.21380 0.30980 0.07770
O7a -0.20500 -0.30310 -0.06590
O8 0.83280 0.49330 0.02230
O8a -0.83250 -0.48930 -0.01980
O9 0.15860 0.45140 0.22260
O9a -0.15950 -0.44770 -0.22170
O10 0.39690 0.21280 0.25070
O10a -0.39400 -0.20900 -0.25670
O11 0.46430 0.11610 0.02580
O11a -0.45970 -0.12000 -0.02750
O12 0.92720 0.26000 0.02480
O12a -0.93050 -0.25540 -0.03380

loop_
_cod_related_entry_id
_cod_related_entry_database
_cod_related_entry_code
1 AMCSD 0007532
